data_4074331
loop_
_publ_author_name
'Brym, Markus'
'Francis, Matthew D.'
'Jin, Guoxia'
'Jones, Cameron'
'Mills, David P.'
'Stasch, Andreas'

_publ_section_title
;
 Facile Transformations of a 1,3,5-Triphosphacyclohexadienyl Anion within
 the Coordination Sphere of Group 13 and 14 Elements:&#x00A0; Synthesis of
 1,3-Diphosphacyclopentadienyl Complexes and Phosphaorganometallic Cage
 Compounds
;
_journal_issue 20
_journal_name_full Organometallics
_journal_page_first 4799
_journal_paper_doi 10.1021/om0605581
_journal_volume 25
_journal_year 2006
_chemical_formula_sum 'C34 H45 P3 Sn'
_chemical_formula_weight 665.30
_chemical_name_systematic
; 
 ? 
;
_space_group_IT_number 2
_symmetry_cell_setting triclinic
_symmetry_space_group_name_Hall '-P 1'
_symmetry_space_group_name_H-M 'P -1'
_atom_sites_solution_hydrogens geom
_atom_sites_solution_primary direct
_atom_sites_solution_secondary difmap
_audit_creation_method SHELXL-97
_cell_angle_alpha 104.26(3)
_cell_angle_beta 90.60(3)
_cell_angle_gamma 93.64(3)
_cell_formula_units_Z 2
_cell_length_a 8.4140(17)
_cell_length_b 11.287(2)
_cell_length_c 17.484(4)
_cell_measurement_temperature 150(2)
_cell_volume 1605.4(6)
_computing_structure_refinement 'SHELXL-97 (Sheldrick, 1997)'
_computing_structure_solution 'SHELXS-97 (Sheldrick, 1990)'
_diffrn_ambient_temperature 150(2)
_diffrn_measured_fraction_theta_full 0.980
_diffrn_measured_fraction_theta_max 0.980
_diffrn_measurement_device_type 'Nonius Kappa CCD'
_diffrn_radiation_monochromator graphite
_diffrn_radiation_source 'fine-focus sealed tube'
_diffrn_radiation_type MoK\a
_diffrn_radiation_wavelength 0.71073
_diffrn_reflns_av_R_equivalents 0.0444
_diffrn_reflns_av_sigmaI/netI 0.0380
_diffrn_reflns_limit_h_max 10
_diffrn_reflns_limit_h_min -10
_diffrn_reflns_limit_k_max 14
_diffrn_reflns_limit_k_min -14
_diffrn_reflns_limit_l_max 22
_diffrn_reflns_limit_l_min -22
_diffrn_reflns_number 20834
_diffrn_reflns_theta_full 27.45
_diffrn_reflns_theta_max 27.45
_diffrn_reflns_theta_min 3.04
_exptl_absorpt_coefficient_mu 0.967
_exptl_absorpt_correction_T_max 0.795
_exptl_absorpt_correction_T_min 0.720
_exptl_absorpt_correction_type multi-scan
_exptl_absorpt_process_details 'Sortav (Blessing, 1995)'
_exptl_crystal_colour colorless
_exptl_crystal_density_diffrn 1.376
_exptl_crystal_density_method 'not measured'
_exptl_crystal_description block
_exptl_crystal_F_000 688
_exptl_crystal_size_max 0.45
_exptl_crystal_size_mid 0.45
_exptl_crystal_size_min 0.25
_refine_diff_density_max 0.523
_refine_diff_density_min -0.480
_refine_diff_density_rms 0.062
_refine_ls_extinction_method none
_refine_ls_goodness_of_fit_ref 1.013
_refine_ls_hydrogen_treatment constr
_refine_ls_matrix_type full
_refine_ls_number_parameters 354
_refine_ls_number_reflns 7195
_refine_ls_number_restraints 0
_refine_ls_restrained_S_all 1.013
_refine_ls_R_factor_all 0.0256
_refine_ls_R_factor_gt 0.0238
_refine_ls_shift/su_max 0.001
_refine_ls_shift/su_mean 0.000
_refine_ls_structure_factor_coef Fsqd
_refine_ls_weighting_details 'calc w=1/[\s^2^(Fo^2^)+(0.0143P)^2^+1.1210P] where P=(Fo^2^+2Fc^2^)/3'
_refine_ls_weighting_scheme calc
_refine_ls_wR_factor_gt 0.0563
_refine_ls_wR_factor_ref 0.0574
_reflns_number_gt 6855
_reflns_number_total 7195
_reflns_threshold_expression >2sigma(I)
_cod_data_source_file om0605581si20060628_061253.cif
_cod_data_source_block compound9
_cod_original_sg_symbol_H-M P-1
_cod_database_code 4074331

loop_
_symmetry_equiv_pos_as_xyz
'x, y, z'
'-x, -y, -z'

loop_
_atom_site_label
_atom_site_type_symbol
_atom_site_fract_x
_atom_site_fract_y
_atom_site_fract_z
_atom_site_U_iso_or_equiv
_atom_site_adp_type
_atom_site_occupancy
_atom_site_symmetry_multiplicity
_atom_site_calc_flag
_atom_site_refinement_flags
Sn1 Sn 0.862984(12) 0.850083(10) 0.200945(6) 0.01630(5) Uani 1 1 d .
P1 P 0.99297(5) 0.71781(4) 0.32697(3) 0.01805(10) Uani 1 1 d .
P2 P 0.80249(5) 0.55593(4) 0.19007(3) 0.01815(10) Uani 1 1 d .
P3 P 0.62627(5) 0.62557(4) 0.27506(3) 0.01861(10) Uani 1 1 d .
C1 C 0.96635(19) 0.67958(15) 0.21671(10) 0.0171(3) Uani 1 1 d .
C2 C 0.76996(19) 0.50952(15) 0.28394(10) 0.0178(3) Uani 1 1 d .
C3 C 0.80331(19) 0.63073(15) 0.34600(10) 0.0164(3) Uani 1 1 d .
C4 C 1.1416(2) 0.61644(19) 0.35063(12) 0.0278(4) Uani 1 1 d .
H4A H 1.1046 0.5306 0.3283 0.042 Uiso 1 1 calc R
H4B H 1.1547 0.6314 0.4081 0.042 Uiso 1 1 calc R
H4C H 1.2440 0.6338 0.3280 0.042 Uiso 1 1 calc R
C5 C 1.1127(2) 0.64552(16) 0.16164(11) 0.0214(4) Uani 1 1 d .
C6 C 1.2581(2) 0.73511(17) 0.18992(12) 0.0252(4) Uani 1 1 d .
H6A H 1.2839 0.7379 0.2451 0.038 Uiso 1 1 calc R
H6B H 1.2342 0.8170 0.1854 0.038 Uiso 1 1 calc R
H6C H 1.3491 0.7077 0.1573 0.038 Uiso 1 1 calc R
C7 C 1.0688(2) 0.65047(18) 0.07701(11) 0.0267(4) Uani 1 1 d .
H7A H 1.0450 0.7342 0.0766 0.040 Uiso 1 1 calc R
H7B H 0.9750 0.5945 0.0578 0.040 Uiso 1 1 calc R
H7C H 1.1584 0.6258 0.0427 0.040 Uiso 1 1 calc R
C8 C 1.1607(2) 0.51368(17) 0.15682(12) 0.0295(4) Uani 1 1 d .
H8A H 1.2492 0.4953 0.1208 0.044 Uiso 1 1 calc R
H8B H 1.0695 0.4552 0.1372 0.044 Uiso 1 1 calc R
H8C H 1.1937 0.5071 0.2094 0.044 Uiso 1 1 calc R
C9 C 0.7456(2) 0.37218(16) 0.28356(11) 0.0224(4) Uani 1 1 d .
C10 C 0.9061(2) 0.32549(18) 0.30159(13) 0.0315(4) Uani 1 1 d .
H10A H 0.8923 0.2375 0.2984 0.047 Uiso 1 1 calc R
H10B H 0.9441 0.3693 0.3548 0.047 Uiso 1 1 calc R
H10C H 0.9840 0.3399 0.2630 0.047 Uiso 1 1 calc R
C11 C 0.6898(3) 0.29958(18) 0.20076(12) 0.0349(5) Uani 1 1 d .
H11A H 0.6706 0.2128 0.2003 0.052 Uiso 1 1 calc R
H11B H 0.7721 0.3084 0.1629 0.052 Uiso 1 1 calc R
H11C H 0.5910 0.3310 0.1861 0.052 Uiso 1 1 calc R
C12 C 0.6213(2) 0.34222(18) 0.34049(12) 0.0310(4) Uani 1 1 d .
H12A H 0.5193 0.3728 0.3295 0.047 Uiso 1 1 calc R
H12B H 0.6567 0.3814 0.3949 0.047 Uiso 1 1 calc R
H12C H 0.6083 0.2533 0.3335 0.047 Uiso 1 1 calc R
C13 C 0.7549(2) 0.65763(16) 0.43470(10) 0.0206(3) Uani 1 1 d .
C14 C 0.8489(3) 0.58609(19) 0.48203(11) 0.0310(4) Uani 1 1 d .
H14A H 0.9626 0.6116 0.4826 0.047 Uiso 1 1 calc R
H14B H 0.8328 0.4981 0.4574 0.047 Uiso 1 1 calc R
H14C H 0.8115 0.6029 0.5363 0.047 Uiso 1 1 calc R
C15 C 0.5751(2) 0.63131(18) 0.44492(11) 0.0264(4) Uani 1 1 d .
H15A H 0.5439 0.5459 0.4181 0.040 Uiso 1 1 calc R
H15B H 0.5145 0.6859 0.4219 0.040 Uiso 1 1 calc R
H15C H 0.5529 0.6454 0.5012 0.040 Uiso 1 1 calc R
C16 C 0.7882(2) 0.79505(18) 0.47335(11) 0.0268(4) Uani 1 1 d .
H16A H 0.7527 0.8130 0.5280 0.040 Uiso 1 1 calc R
H16B H 0.7303 0.8429 0.4438 0.040 Uiso 1 1 calc R
H16C H 0.9027 0.8169 0.4729 0.040 Uiso 1 1 calc R
C17 C 0.7494(2) 0.94809(15) 0.30550(10) 0.0188(3) Uani 1 1 d .
C18 C 0.8381(2) 1.02675(16) 0.36794(11) 0.0242(4) Uani 1 1 d .
H18 H 0.9507 1.0355 0.3649 0.029 Uiso 1 1 calc R
C19 C 0.7643(2) 1.09222(17) 0.43430(12) 0.0291(4) Uani 1 1 d .
H19 H 0.8265 1.1455 0.4760 0.035 Uiso 1 1 calc R
C20 C 0.6006(2) 1.08009(18) 0.43993(12) 0.0299(4) Uani 1 1 d .
H20 H 0.5504 1.1239 0.4857 0.036 Uiso 1 1 calc R
C21 C 0.5100(2) 1.00379(18) 0.37856(12) 0.0285(4) Uani 1 1 d .
H21 H 0.3973 0.9957 0.3819 0.034 Uiso 1 1 calc R
C22 C 0.5843(2) 0.93893(17) 0.31185(11) 0.0228(4) Uani 1 1 d .
H22 H 0.5212 0.8874 0.2698 0.027 Uiso 1 1 calc R
C23 C 1.0288(2) 0.99068(15) 0.17780(10) 0.0209(3) Uani 1 1 d .
C24 C 1.1556(2) 1.04366(17) 0.22928(12) 0.0268(4) Uani 1 1 d .
H24 H 1.1757 1.0130 0.2741 0.032 Uiso 1 1 calc R
C25 C 1.2533(2) 1.14048(18) 0.21640(14) 0.0349(5) Uani 1 1 d .
H25 H 1.3396 1.1749 0.2521 0.042 Uiso 1 1 calc R
C26 C 1.2252(3) 1.18648(19) 0.15190(14) 0.0381(5) Uani 1 1 d .
H26 H 1.2921 1.2526 0.1430 0.046 Uiso 1 1 calc R
C27 C 1.1001(3) 1.13660(19) 0.10030(13) 0.0358(5) Uani 1 1 d .
H27 H 1.0803 1.1685 0.0559 0.043 Uiso 1 1 calc R
C28 C 1.0020(2) 1.03908(17) 0.11315(12) 0.0278(4) Uani 1 1 d .
H28 H 0.9159 1.0053 0.0773 0.033 Uiso 1 1 calc R
C29 C 0.6773(2) 0.81894(16) 0.11080(10) 0.0204(3) Uani 1 1 d .
C30 C 0.5809(2) 0.91589(17) 0.11259(11) 0.0243(4) Uani 1 1 d .
H30 H 0.6026 0.9910 0.1511 0.029 Uiso 1 1 calc R
C31 C 0.4542(2) 0.90496(19) 0.05935(11) 0.0295(4) Uani 1 1 d .
H31 H 0.3901 0.9720 0.0616 0.035 Uiso 1 1 calc R
C32 C 0.4214(2) 0.7961(2) 0.00294(11) 0.0312(4) Uani 1 1 d .
H32 H 0.3346 0.7882 -0.0335 0.037 Uiso 1 1 calc R
C33 C 0.5151(2) 0.69903(19) -0.00035(11) 0.0293(4) Uani 1 1 d .
H33 H 0.4926 0.6244 -0.0393 0.035 Uiso 1 1 calc R
C34 C 0.6424(2) 0.70977(17) 0.05312(10) 0.0242(4) Uani 1 1 d .
H34 H 0.7061 0.6424 0.0504 0.029 Uiso 1 1 calc R

loop_
_atom_site_aniso_label
_atom_site_aniso_U_11
_atom_site_aniso_U_22
_atom_site_aniso_U_33
_atom_site_aniso_U_23
_atom_site_aniso_U_13
_atom_site_aniso_U_12
Sn1 0.01662(7) 0.01437(7) 0.01802(7) 0.00473(5) 0.00122(4) -0.00106(4)
P1 0.0161(2) 0.0177(2) 0.0199(2) 0.00454(17) -0.00181(16) -0.00125(16)
P2 0.0199(2) 0.0167(2) 0.0176(2) 0.00504(17) -0.00058(16) -0.00314(16)
P3 0.0149(2) 0.0202(2) 0.0226(2) 0.00930(18) -0.00122(16) -0.00036(16)
C1 0.0171(8) 0.0140(8) 0.0203(8) 0.0049(6) 0.0013(6) -0.0005(6)
C2 0.0161(7) 0.0173(8) 0.0211(8) 0.0071(7) -0.0008(6) -0.0009(6)
C3 0.0155(7) 0.0168(8) 0.0178(8) 0.0058(6) -0.0004(6) 0.0017(6)
C4 0.0192(8) 0.0362(11) 0.0307(10) 0.0134(8) -0.0029(7) 0.0045(8)
C5 0.0192(8) 0.0198(9) 0.0253(9) 0.0053(7) 0.0056(7) 0.0022(7)
C6 0.0173(8) 0.0259(9) 0.0336(10) 0.0092(8) 0.0053(7) 0.0018(7)
C7 0.0248(9) 0.0300(10) 0.0247(9) 0.0054(8) 0.0074(7) 0.0029(8)
C8 0.0286(10) 0.0220(9) 0.0382(11) 0.0062(8) 0.0094(8) 0.0068(8)
C9 0.0273(9) 0.0164(8) 0.0244(9) 0.0073(7) 0.0006(7) -0.0014(7)
C10 0.0356(11) 0.0195(9) 0.0418(11) 0.0111(8) 0.0033(9) 0.0067(8)
C11 0.0521(13) 0.0191(9) 0.0305(10) 0.0039(8) -0.0047(9) -0.0116(9)
C12 0.0362(11) 0.0212(9) 0.0378(11) 0.0128(8) 0.0063(9) -0.0046(8)
C13 0.0234(8) 0.0215(9) 0.0184(8) 0.0069(7) 0.0029(7) 0.0047(7)
C14 0.0385(11) 0.0368(11) 0.0221(9) 0.0134(8) 0.0003(8) 0.0125(9)
C15 0.0262(9) 0.0279(10) 0.0254(9) 0.0070(8) 0.0085(7) 0.0029(8)
C16 0.0293(10) 0.0278(10) 0.0214(9) 0.0022(7) 0.0029(7) 0.0021(8)
C17 0.0218(8) 0.0151(8) 0.0210(8) 0.0067(7) 0.0038(6) 0.0028(6)
C18 0.0236(9) 0.0206(9) 0.0273(9) 0.0040(7) 0.0021(7) -0.0003(7)
C19 0.0387(11) 0.0194(9) 0.0262(10) 0.0004(7) 0.0019(8) 0.0009(8)
C20 0.0392(11) 0.0252(10) 0.0271(10) 0.0073(8) 0.0102(8) 0.0111(8)
C21 0.0247(9) 0.0321(10) 0.0320(10) 0.0124(8) 0.0078(8) 0.0086(8)
C22 0.0227(9) 0.0240(9) 0.0230(9) 0.0083(7) 0.0017(7) 0.0011(7)
C23 0.0226(8) 0.0149(8) 0.0249(9) 0.0045(7) 0.0061(7) 0.0000(6)
C24 0.0226(9) 0.0226(9) 0.0335(10) 0.0047(8) 0.0018(7) -0.0018(7)
C25 0.0243(9) 0.0233(10) 0.0518(13) 0.0010(9) 0.0063(9) -0.0059(8)
C26 0.0366(11) 0.0210(10) 0.0577(14) 0.0115(10) 0.0229(10) -0.0020(8)
C27 0.0431(12) 0.0274(10) 0.0415(12) 0.0166(9) 0.0147(10) 0.0023(9)
C28 0.0308(10) 0.0238(9) 0.0301(10) 0.0094(8) 0.0060(8) 0.0006(8)
C29 0.0191(8) 0.0238(9) 0.0193(8) 0.0084(7) 0.0011(6) -0.0028(7)
C30 0.0275(9) 0.0236(9) 0.0231(9) 0.0087(7) 0.0004(7) 0.0002(7)
C31 0.0284(10) 0.0361(11) 0.0284(10) 0.0154(8) 0.0003(8) 0.0068(8)
C32 0.0256(9) 0.0478(12) 0.0222(9) 0.0134(9) -0.0022(7) -0.0004(9)
C33 0.0298(10) 0.0357(11) 0.0196(9) 0.0033(8) -0.0006(7) -0.0041(8)
C34 0.0245(9) 0.0258(9) 0.0218(9) 0.0051(7) 0.0020(7) 0.0006(7)

loop_
_atom_type_symbol
_atom_type_description
_atom_type_scat_dispersion_real
_atom_type_scat_dispersion_imag
_atom_type_scat_source
C C 0.0033 0.0016 'International Tables Vol C Tables 4.2.6.8 and 6.1.1.4'
H H 0.0000 0.0000 'International Tables Vol C Tables 4.2.6.8 and 6.1.1.4'
P P 0.1023 0.0942 'International Tables Vol C Tables 4.2.6.8 and 6.1.1.4'
Sn Sn -0.6537 1.4246 'International Tables Vol C Tables 4.2.6.8 and 6.1.1.4'

loop_
_geom_angle_atom_site_label_1
_geom_angle_atom_site_label_2
_geom_angle_atom_site_label_3
_geom_angle
C17 Sn1 C29 103.50(7)
C17 Sn1 C23 101.81(7)
C29 Sn1 C23 106.35(7)
C17 Sn1 C1 112.63(6)
C29 Sn1 C1 114.38(7)
C23 Sn1 C1 116.65(6)
C4 P1 C1 107.35(9)
C4 P1 C3 99.40(8)
C1 P1 C3 96.14(8)
C2 P2 C1 103.33(8)
C2 P2 P3 54.95(6)
C1 P2 P3 101.58(6)
C2 P3 C3 47.64(7)
C2 P3 P2 54.47(6)
C3 P3 P2 80.89(6)
C5 C1 P2 110.24(11)
C5 C1 P1 120.69(12)
P2 C1 P1 106.75(9)
C5 C1 Sn1 111.45(11)
P2 C1 Sn1 105.97(8)
P1 C1 Sn1 100.51(8)
C3 C2 C9 136.56(15)
C3 C2 P2 102.29(11)
C9 C2 P2 120.29(12)
C3 C2 P3 67.78(9)
C9 C2 P3 132.07(12)
P2 C2 P3 70.58(7)
C2 C3 C13 125.98(14)
C2 C3 P1 112.44(11)
C13 C3 P1 114.88(12)
C2 C3 P3 64.58(9)
C13 C3 P3 112.96(11)
P1 C3 P3 116.31(9)
C6 C5 C7 107.93(15)
C6 C5 C8 108.71(15)
C7 C5 C8 106.58(15)
C6 C5 C1 111.45(14)
C7 C5 C1 109.85(14)
C8 C5 C1 112.11(14)
C11 C9 C12 106.57(16)
C11 C9 C10 107.48(17)
C12 C9 C10 109.40(16)
C11 C9 C2 108.75(15)
C12 C9 C2 115.11(15)
C10 C9 C2 109.25(15)
C14 C13 C16 107.87(15)
C14 C13 C15 108.81(15)
C16 C13 C15 105.09(15)
C14 C13 C3 112.36(14)
C16 C13 C3 109.24(14)
C15 C13 C3 113.11(14)
C22 C17 C18 117.66(16)
C22 C17 Sn1 121.07(13)
C18 C17 Sn1 121.23(13)
C19 C18 C17 121.14(17)
C20 C19 C18 120.21(19)
C19 C20 C21 119.76(18)
C20 C21 C22 119.85(18)
C21 C22 C17 121.37(18)
C24 C23 C28 117.59(17)
C24 C23 Sn1 122.36(14)
C28 C23 Sn1 119.80(14)
C25 C24 C23 121.4(2)
C26 C25 C24 120.0(2)
C27 C26 C25 119.91(19)
C26 C27 C28 120.1(2)
C23 C28 C27 121.0(2)
C30 C29 C34 117.80(17)
C30 C29 Sn1 116.36(13)
C34 C29 Sn1 125.80(14)
C31 C30 C29 121.50(18)
C32 C31 C30 119.79(18)
C33 C32 C31 119.93(18)
C32 C33 C34 120.38(18)
C33 C34 C29 120.59(18)

loop_
_geom_bond_atom_site_label_1
_geom_bond_atom_site_label_2
_geom_bond_distance
Sn1 C17 2.1573(18)
Sn1 C29 2.1572(19)
Sn1 C23 2.1621(18)
Sn1 C1 2.2371(17)
P1 C4 1.8571(19)
P1 C1 1.8766(18)
P1 C3 1.8965(18)
P2 C2 1.8595(18)
P2 C1 1.8675(18)
P2 P3 2.1547(10)
P3 C2 1.8705(18)
P3 C3 1.9172(18)
C1 C5 1.579(2)
C2 C3 1.530(2)
C2 C9 1.549(2)
C3 C13 1.569(2)
C5 C6 1.532(3)
C5 C7 1.536(3)
C5 C8 1.549(3)
C9 C11 1.530(3)
C9 C12 1.530(3)
C9 C10 1.537(3)
C13 C14 1.536(2)
C13 C16 1.538(3)
C13 C15 1.543(2)
C17 C22 1.394(2)
C17 C18 1.400(3)
C18 C19 1.389(3)
C19 C20 1.383(3)
C20 C21 1.385(3)
C21 C22 1.393(3)
C23 C24 1.393(3)
C23 C28 1.393(3)
C24 C25 1.390(3)
C25 C26 1.377(3)
C26 C27 1.376(3)
C27 C28 1.397(3)
C29 C30 1.398(3)
C29 C34 1.399(3)
C30 C31 1.387(3)
C31 C32 1.383(3)
C32 C33 1.380(3)
C33 C34 1.394(3)
